data_4088001
loop_
_publ_author_name
'Wendel, Daniel'
'Eisenreich, Wolfgang'
'Jandl, Christian'
'P\"othig, Alexander'
'Rieger, Bernhard'

_publ_section_title
;
 Reactivity of an Acyclic Silylsilylene toward Ethylene: Migratory
 Insertion into the Si--Si Bond
;
_journal_issue 1
_journal_name_full Organometallics
_journal_page_first 1
_journal_paper_doi 10.1021/acs.organomet.5b00797
_journal_volume 35
_journal_year 2015
_chemical_compound_source 'see text'
_chemical_formula_moiety 'C30 H63 N Si6'
_chemical_formula_sum 'C30 H63 N Si6'
_chemical_formula_weight 606.35
_space_group_IT_number 2
_space_group_name_Hall '-P 1'
_space_group_name_H-M_alt 'P -1'
_symmetry_cell_setting triclinic
_symmetry_Int_Tables_number 2
_symmetry_space_group_name_Hall '-P 1'
_symmetry_space_group_name_H-M 'P -1'
_atom_sites_solution_hydrogens geom
_cell_angle_alpha 74.859(5)
_cell_angle_beta 88.531(6)
_cell_angle_gamma 69.141(5)
_cell_formula_units_Z 2
_cell_length_a 9.5649(10)
_cell_length_b 12.2744(13)
_cell_length_c 18.351(2)
_cell_measurement_reflns_used 9497
_cell_measurement_temperature 100
_cell_measurement_theta_max 27.1252
_cell_measurement_theta_min 2.2850
_cell_volume 1937.9(4)
_computing_cell_refinement 'SAINT (Bruker, 2012)'
_computing_data_collection 'APEX II Control Software (Bruker, 2013)'
_computing_data_reduction 'SAINT (Bruker, 2012)'
_computing_molecular_graphics 'PLATON (Spek, 2011)'
_computing_publication_material 'PLATON (Spek, 2011), enCIFer (Allen, 2004)'
_computing_structure_refinement 'SHELXL2014 (Sheldrick, 2014), SHELXLE (Huebschle, 2011)'
_computing_structure_solution 'SHELXS97 (Sheldrick, 1997)'
_diffrn_ambient_temperature 100
_diffrn_detector ' CCD plate '
_diffrn_detector_area_resol_mean 16
_diffrn_measured_fraction_theta_full 0.994
_diffrn_measured_fraction_theta_max 0.992
_diffrn_measurement_device ' \k-geometry diffractometer '
_diffrn_measurement_device_type ' Bruker APEX-II CCD '
_diffrn_measurement_method ' phi- and omega-rotation '
_diffrn_radiation_monochromator 'MONTEL optic'
_diffrn_radiation_probe x-ray
_diffrn_radiation_source 'rotating anode FR591'
_diffrn_radiation_type MoK\a
_diffrn_radiation_wavelength 0.71073
_diffrn_reflns_av_R_equivalents 0.0345
_diffrn_reflns_av_sigmaI/netI 0.0266
_diffrn_reflns_limit_h_max 11
_diffrn_reflns_limit_h_min -11
_diffrn_reflns_limit_k_max 15
_diffrn_reflns_limit_k_min -15
_diffrn_reflns_limit_l_max 22
_diffrn_reflns_limit_l_min -22
_diffrn_reflns_number 62102
_diffrn_reflns_reduction_process
;
;
_diffrn_reflns_theta_full 25.24
_diffrn_reflns_theta_max 26.02
_diffrn_reflns_theta_min 1.84
_exptl_absorpt_coefficient_mu 0.234
_exptl_absorpt_correction_T_max 0.7455
_exptl_absorpt_correction_T_min 0.6967
_exptl_absorpt_correction_type multi-scan
_exptl_absorpt_process_details 'SADABS, Bruker, 2008b'
_exptl_crystal_colour colourless
_exptl_crystal_density_diffrn 1.039
_exptl_crystal_density_method 'Not Measured'
_exptl_crystal_description needle
_exptl_crystal_F_000 668
_exptl_crystal_size_max 0.446
_exptl_crystal_size_mid 0.167
_exptl_crystal_size_min 0.116
_refine_diff_density_max 0.698
_refine_diff_density_min -0.372
_refine_diff_density_rms 0.051
_refine_ls_extinction_method none
_refine_ls_goodness_of_fit_ref 1.042
_refine_ls_hydrogen_treatment constr
_refine_ls_matrix_type full
_refine_ls_number_parameters 352
_refine_ls_number_reflns 7582
_refine_ls_number_restraints 0
_refine_ls_restrained_S_all 1.042
_refine_ls_R_factor_all 0.0436
_refine_ls_R_factor_gt 0.0348
_refine_ls_shift/su_max 0.001
_refine_ls_shift/su_mean 0.000
_refine_ls_structure_factor_coef Fsqd
_refine_ls_weighting_details 'W=1/[\S^2^(FO^2^)+(0.0360P)^2^+1.3183P] WHERE P=(FO^2^+2FC^2^)/3'
_refine_ls_weighting_scheme calc
_refine_ls_wR_factor_gt 0.0829
_refine_ls_wR_factor_ref 0.0881
_reflns_number_gt 6504
_reflns_number_total 7582
_reflns_threshold_expression i>2\s(i)
_cod_data_source_file om5b00797_si_001.cif
_cod_data_source_block Compound_3
_cod_original_cell_volume 1938.0(4)
_cod_database_code 4088001

loop_
_symmetry_equiv_pos_site_id
_symmetry_equiv_pos_as_xyz
1 x,y,z
2 -x,-y,-z

loop_
_atom_site_aniso_label
_atom_site_aniso_U_11
_atom_site_aniso_U_22
_atom_site_aniso_U_33
_atom_site_aniso_U_23
_atom_site_aniso_U_13
_atom_site_aniso_U_12
Si1 0.0124(2) 0.0131(2) 0.0147(2) -0.0040(2) 0.0019(2) -0.0046(2)
Si2 0.0128(2) 0.0122(2) 0.0149(2) -0.0040(2) 0.0015(2) -0.0043(2)
Si3 0.0137(2) 0.0165(2) 0.0399(3) -0.0075(2) -0.0003(2) -0.0023(2)
Si4 0.0203(2) 0.0180(2) 0.0143(2) -0.0030(2) 0.0030(2) -0.0071(2)
Si5 0.0186(2) 0.0167(2) 0.0207(2) -0.0080(2) 0.0028(2) -0.0083(2)
Si6 0.0158(2) 0.0175(2) 0.0314(3) -0.0096(2) -0.0010(2) -0.0063(2)
N1 0.0140(7) 0.0125(6) 0.0199(7) -0.0038(5) 0.0015(5) -0.0046(5)
C1 0.0170(9) 0.0200(8) 0.0185(8) -0.0053(7) 0.0051(6) -0.0065(6)
C2 0.0262(10) 0.0257(9) 0.0160(8) -0.0036(7) 0.0022(7) -0.0109(7)
C3 0.0219(9) 0.0236(9) 0.0176(8) -0.0025(7) -0.0021(7) -0.0087(7)
C4 0.0143(8) 0.0171(8) 0.0197(8) -0.0054(6) 0.0019(6) -0.0052(6)
C5 0.0315(11) 0.0492(12) 0.0196(9) -0.0113(9) 0.0042(8) -0.0134(9)
C6 0.0265(11) 0.0516(13) 0.0237(10) -0.0077(9) -0.0045(8) -0.0086(9)
C7 0.0300(13) 0.0510(15) 0.089(2) -0.0345(14) -0.0291(13) 0.0061(10)
C8 0.0215(10) 0.0173(9) 0.0381(11) 0.0000(8) 0.0019(8) -0.0012(7)
C9 0.0257(11) 0.0229(10) 0.0722(16) -0.0033(10) 0.0210(10) -0.0028(8)
C10 0.0406(12) 0.0350(11) 0.0181(9) -0.0105(8) 0.0075(8) -0.0179(9)
C11 0.0231(10) 0.0314(10) 0.0276(10) -0.0104(8) 0.0088(7) -0.0115(8)
C12 0.0418(12) 0.0248(10) 0.0213(9) 0.0013(7) 0.0046(8) -0.0091(8)
C13 0.0227(9) 0.0259(9) 0.0261(9) -0.0082(7) -0.0020(7) -0.0119(7)
C14 0.0327(11) 0.0325(10) 0.0329(10) -0.0210(8) 0.0089(8) -0.0132(8)
C15 0.0297(10) 0.0188(9) 0.0326(10) -0.0068(7) 0.0012(8) -0.0123(7)
C16 0.0234(10) 0.0270(10) 0.0552(13) -0.0186(9) 0.0007(9) -0.0128(8)
C17 0.0393(12) 0.0331(11) 0.0333(11) -0.0055(9) -0.0144(9) -0.0162(9)
C18 0.0154(10) 0.0386(11) 0.0574(14) -0.0238(10) 0.0028(9) -0.0054(8)
C19 0.0160(8) 0.0132(8) 0.0226(8) -0.0042(6) -0.0005(6) -0.0060(6)
C20 0.0254(10) 0.0173(8) 0.0257(9) -0.0039(7) 0.0044(7) -0.0100(7)
C21 0.0383(11) 0.0172(9) 0.0256(10) 0.0006(7) 0.0003(8) -0.0095(8)
C22 0.0280(10) 0.0136(8) 0.0361(11) -0.0037(7) -0.0058(8) -0.0020(7)
C23 0.0196(9) 0.0185(9) 0.0339(10) -0.0108(7) 0.0027(7) -0.0044(7)
C24 0.0185(9) 0.0151(8) 0.0253(9) -0.0072(7) 0.0029(7) -0.0076(6)
C25 0.0379(12) 0.0214(9) 0.0299(10) -0.0014(8) 0.0151(8) -0.0106(8)
C26 0.0675(17) 0.0351(12) 0.0283(11) -0.0061(9) 0.0186(10) -0.0176(11)
C27 0.0486(15) 0.0395(12) 0.0581(15) -0.0084(11) 0.0276(11) -0.0237(11)
C28 0.0263(10) 0.0191(9) 0.0294(10) -0.0063(7) 0.0128(7) -0.0049(7)
C29 0.0376(12) 0.0456(12) 0.0287(10) -0.0094(9) 0.0081(8) -0.0184(9)
C30 0.0420(13) 0.0307(10) 0.0438(12) -0.0194(9) 0.0243(9) -0.0225(9)

loop_
_atom_site_label
_atom_site_type_symbol
_atom_site_thermal_displace_type
_atom_site_fract_x
_atom_site_fract_y
_atom_site_fract_z
_atom_site_occupancy
_atom_site_U_iso_or_equiv
_atom_site_calc_flag
_atom_site_refinement_flags
Si1 Si Uani 0.78540(5) 0.04509(4) 0.20865(2) 1.000 0.0134(1) d .
Si2 Si Uani 0.83554(5) -0.14922(4) 0.29574(2) 1.000 0.0133(1) d .
Si3 Si Uani 1.09134(5) -0.27918(4) 0.31801(3) 1.000 0.0242(1) d .
Si4 Si Uani 0.71585(5) -0.16280(4) 0.41034(2) 1.000 0.0178(1) d .
Si5 Si Uani 0.73228(5) -0.25256(4) 0.23099(3) 1.000 0.0176(1) d .
Si6 Si Uani 0.99412(5) 0.14260(4) 0.28224(3) 1.000 0.0208(1) d .
N1 N Uani 0.82938(15) 0.15959(11) 0.23327(7) 1.000 0.0156(4) d .
C1 C Uani 0.86886(19) 0.00880(15) 0.11917(9) 1.000 0.0186(5) d .
C2 C Uani 0.7345(2) 0.05462(16) 0.06234(9) 1.000 0.0226(5) d .
C3 C Uani 0.5984(2) 0.10529(15) 0.08501(9) 1.000 0.0215(5) d .
C4 C Uani 0.58474(18) 0.11251(14) 0.16620(9) 1.000 0.0171(5) d .
C5 C Uani 0.7701(2) 0.0402(2) -0.01597(10) 1.000 0.0334(6) d .
C6 C Uani 0.4527(2) 0.1611(2) 0.03593(11) 1.000 0.0359(7) d .
C7 C Uani 1.1977(3) -0.2663(2) 0.39695(17) 1.000 0.0588(9) d .
C8 C Uani 1.1063(2) -0.44117(15) 0.34230(11) 1.000 0.0288(6) d .
C9 C Uani 1.1957(2) -0.25588(18) 0.22960(14) 1.000 0.0442(7) d .
C10 C Uani 0.7393(2) -0.06676(17) 0.46993(10) 1.000 0.0295(6) d .
C11 C Uani 0.5093(2) -0.11878(17) 0.38894(10) 1.000 0.0266(6) d .
C12 C Uani 0.7923(2) -0.32192(16) 0.47295(10) 1.000 0.0317(6) d .
C13 C Uani 0.5383(2) -0.16076(16) 0.18499(10) 1.000 0.0237(5) d .
C14 C Uani 0.8491(2) -0.30394(17) 0.15370(11) 1.000 0.0300(6) d .
C15 C Uani 0.7145(2) -0.39043(15) 0.29928(10) 1.000 0.0260(6) d .
C16 C Uani 0.9882(2) 0.29059(17) 0.29405(12) 1.000 0.0326(6) d .
C17 C Uani 1.0120(2) 0.04110(18) 0.37940(11) 1.000 0.0347(7) d .
C18 C Uani 1.1619(2) 0.07837(19) 0.23089(13) 1.000 0.0362(7) d .
C19 C Uani 0.72225(18) 0.28298(14) 0.20496(9) 1.000 0.0172(5) d .
C20 C Uani 0.7362(2) 0.35696(15) 0.13418(10) 1.000 0.0226(5) d .
C21 C Uani 0.6299(2) 0.47409(16) 0.10917(10) 1.000 0.0284(6) d .
C22 C Uani 0.5123(2) 0.51817(15) 0.15158(11) 1.000 0.0279(6) d .
C23 C Uani 0.5000(2) 0.44574(15) 0.22092(10) 1.000 0.0240(5) d .
C24 C Uani 0.60414(19) 0.32836(14) 0.24909(9) 1.000 0.0189(5) d .
C25 C Uani 0.8618(2) 0.31453(17) 0.08380(11) 1.000 0.0311(6) d .
C26 C Uani 0.8007(3) 0.3273(2) 0.00473(11) 1.000 0.0447(8) d .
C27 C Uani 0.9705(3) 0.3830(2) 0.07779(14) 1.000 0.0480(8) d .
C28 C Uani 0.5842(2) 0.25378(16) 0.32613(10) 1.000 0.0261(6) d .
C29 C Uani 0.5999(2) 0.3104(2) 0.38903(11) 1.000 0.0366(7) d .
C30 C Uani 0.4339(2) 0.23561(18) 0.32825(12) 1.000 0.0347(7) d .
H1A H Uiso 0.93970 0.05080 0.10130 1.000 0.0220 c RU
H1B H Uiso 0.92240 -0.07940 0.12780 1.000 0.0220 c RU
H4A H Uiso 0.52500 0.06530 0.19330 1.000 0.0210 c RU
H4B H Uiso 0.53680 0.19750 0.16830 1.000 0.0210 c RU
H5A H Uiso 0.67660 0.07090 -0.04810 1.000 0.0500 c RU
H5B H Uiso 0.82310 -0.04560 -0.01290 1.000 0.0500 c RU
H5C H Uiso 0.83370 0.08610 -0.03770 1.000 0.0500 c RU
H6A H Uiso 0.41270 0.24880 0.02910 1.000 0.0540 c RU
H6B H Uiso 0.38020 0.12630 0.06040 1.000 0.0540 c RU
H6C H Uiso 0.47090 0.14440 -0.01350 1.000 0.0540 c RU
H7A H Uiso 1.29890 -0.32820 0.40470 1.000 0.0880 c RU
H7B H Uiso 1.14570 -0.27810 0.44340 1.000 0.0880 c RU
H7C H Uiso 1.20460 -0.18580 0.38430 1.000 0.0880 c RU
H8A H Uiso 1.06570 -0.45640 0.29910 1.000 0.0430 c RU
H8B H Uiso 1.04920 -0.45760 0.38630 1.000 0.0430 c RU
H8C H Uiso 1.21190 -0.49420 0.35430 1.000 0.0430 c RU
H9A H Uiso 1.15860 -0.28370 0.19130 1.000 0.0660 c RU
H9B H Uiso 1.30320 -0.30220 0.24200 1.000 0.0660 c RU
H9C H Uiso 1.17930 -0.16970 0.20970 1.000 0.0660 c RU
H10A H Uiso 0.70470 0.01810 0.44000 1.000 0.0440 c RU
H10B H Uiso 0.84550 -0.09360 0.48690 1.000 0.0440 c RU
H10C H Uiso 0.68010 -0.07450 0.51410 1.000 0.0440 c RU
H11A H Uiso 0.46790 -0.03500 0.35740 1.000 0.0400 c RU
H11B H Uiso 0.45960 -0.12570 0.43640 1.000 0.0400 c RU
H11C H Uiso 0.49260 -0.17270 0.36190 1.000 0.0400 c RU
H12A H Uiso 0.78120 -0.37750 0.44570 1.000 0.0480 c RU
H12B H Uiso 0.73700 -0.32760 0.51860 1.000 0.0480 c RU
H12C H Uiso 0.89880 -0.34380 0.48730 1.000 0.0480 c RU
H13A H Uiso 0.54210 -0.09470 0.14230 1.000 0.0360 c RU
H13B H Uiso 0.47340 -0.12700 0.22200 1.000 0.0360 c RU
H13C H Uiso 0.49800 -0.21270 0.16670 1.000 0.0360 c RU
H14A H Uiso 0.80760 -0.35290 0.13290 1.000 0.0450 c RU
H14B H Uiso 0.95250 -0.35260 0.17450 1.000 0.0450 c RU
H14C H Uiso 0.84790 -0.23310 0.11340 1.000 0.0450 c RU
H15A H Uiso 0.68220 -0.43630 0.27120 1.000 0.0390 c RU
H15B H Uiso 0.64020 -0.36520 0.33520 1.000 0.0390 c RU
H15C H Uiso 0.81180 -0.44160 0.32700 1.000 0.0390 c RU
H16A H Uiso 0.97530 0.34840 0.24420 1.000 0.0490 c RU
H16B H Uiso 1.08230 0.27910 0.32040 1.000 0.0490 c RU
H16C H Uiso 0.90400 0.32200 0.32370 1.000 0.0490 c RU
H17A H Uiso 0.99170 -0.03070 0.37680 1.000 0.0520 c RU
H17B H Uiso 0.93980 0.08430 0.41050 1.000 0.0520 c RU
H17C H Uiso 1.11400 0.01620 0.40210 1.000 0.0520 c RU
H18A H Uiso 1.15970 0.13760 0.18290 1.000 0.0540 c RU
H18B H Uiso 1.16050 0.00420 0.22070 1.000 0.0540 c RU
H18C H Uiso 1.25340 0.05950 0.26210 1.000 0.0540 c RU
H21 H Uiso 0.63880 0.52480 0.06170 1.000 0.0340 c RU
H22 H Uiso 0.44040 0.59780 0.13310 1.000 0.0340 c RU
H23 H Uiso 0.41910 0.47620 0.25010 1.000 0.0290 c RU
H25 H Uiso 0.92000 0.22670 0.10740 1.000 0.0370 c RU
H26A H Uiso 0.75170 0.41330 -0.02160 1.000 0.0670 c RU
H26B H Uiso 0.72780 0.28700 0.00890 1.000 0.0670 c RU
H26C H Uiso 0.88350 0.28980 -0.02390 1.000 0.0670 c RU
H27A H Uiso 1.04910 0.35410 0.04470 1.000 0.0720 c RU
H27B H Uiso 1.01630 0.36870 0.12820 1.000 0.0720 c RU
H27C H Uiso 0.91530 0.46990 0.05660 1.000 0.0720 c RU
H28 H Uiso 0.66570 0.17210 0.33640 1.000 0.0310 c RU
H29A H Uiso 0.69830 0.31840 0.38880 1.000 0.0550 c RU
H29B H Uiso 0.59060 0.25850 0.43810 1.000 0.0550 c RU
H29C H Uiso 0.52080 0.39060 0.38050 1.000 0.0550 c RU
H30A H Uiso 0.35180 0.31440 0.31900 1.000 0.0520 c RU
H30B H Uiso 0.42750 0.18420 0.37800 1.000 0.0520 c RU
H30C H Uiso 0.42620 0.19660 0.28900 1.000 0.0520 c RU

loop_
_atom_type_symbol
_atom_type_description
_atom_type_scat_dispersion_real
_atom_type_scat_dispersion_imag
_atom_type_scat_source
C C 0.0033 0.0016 ' International Tables Vol C Tables 4.2.6.8 and 6.1.1.4'
H H 0.0000 0.0000 ' International Tables Vol C Tables 4.2.6.8 and 6.1.1.4'
N N 0.0061 0.0033 ' International Tables Vol C Tables 4.2.6.8 and 6.1.1.4'
Si Si 0.0817 0.0704 ' International Tables Vol C Tables 4.2.6.8 and 6.1.1.4'

loop_
_geom_angle_atom_site_label_1
_geom_angle_atom_site_label_2
_geom_angle_atom_site_label_3
_geom_angle
_geom_angle_publ_flag
Si2 Si1 N1 121.71(5) yes
Si2 Si1 C1 103.84(6) yes
Si2 Si1 C4 111.06(6) yes
N1 Si1 C1 114.03(8) yes
N1 Si1 C4 108.34(7) yes
C1 Si1 C4 94.50(8) yes
Si1 Si2 Si3 115.79(3) yes
Si1 Si2 Si4 119.17(3) yes
Si1 Si2 Si5 104.48(2) yes
Si3 Si2 Si4 110.28(2) yes
Si3 Si2 Si5 101.66(2) yes
Si4 Si2 Si5 102.70(3) yes
Si2 Si3 C7 115.52(9) yes
Si2 Si3 C8 110.02(7) yes
Si2 Si3 C9 111.13(7) yes
C7 Si3 C8 105.84(10) yes
C7 Si3 C9 108.06(12) yes
C8 Si3 C9 105.69(9) yes
Si2 Si4 C10 115.87(6) yes
Si2 Si4 C11 109.25(6) yes
Si2 Si4 C12 110.31(6) yes
C10 Si4 C11 107.32(9) yes
C10 Si4 C12 104.96(8) yes
C11 Si4 C12 108.89(9) yes
Si2 Si5 C13 114.40(6) yes
Si2 Si5 C14 113.07(7) yes
Si2 Si5 C15 110.51(6) yes
C13 Si5 C14 105.72(9) yes
C13 Si5 C15 104.98(9) yes
C14 Si5 C15 107.61(9) yes
N1 Si6 C16 110.99(8) yes
N1 Si6 C17 109.82(8) yes
N1 Si6 C18 110.54(8) yes
C16 Si6 C17 106.34(10) yes
C16 Si6 C18 109.33(10) yes
C17 Si6 C18 109.73(10) yes
Si1 N1 Si6 127.06(8) yes
Si1 N1 C19 116.47(11) yes
Si6 N1 C19 116.30(11) yes
Si1 C1 C2 104.34(12) yes
C1 C2 C3 118.14(15) no
C1 C2 C5 115.50(16) no
C3 C2 C5 126.34(17) no
C2 C3 C4 118.81(16) no
C2 C3 C6 125.84(16) no
C4 C3 C6 115.32(16) no
Si1 C4 C3 104.17(12) yes
N1 C19 C20 120.68(15) yes
N1 C19 C24 119.37(14) yes
C20 C19 C24 119.96(16) no
C19 C20 C21 118.54(17) no
C19 C20 C25 122.88(16) no
C21 C20 C25 118.58(16) no
C20 C21 C22 121.71(17) no
C21 C22 C23 119.44(17) no
C22 C23 C24 121.25(17) no
C19 C24 C23 119.08(15) no
C19 C24 C28 122.46(15) no
C23 C24 C28 118.46(16) no
C20 C25 C26 111.76(18) no
C20 C25 C27 111.64(17) no
C26 C25 C27 109.72(18) no
C24 C28 C29 111.49(16) no
C24 C28 C30 112.08(16) no
C29 C28 C30 109.90(16) no
Si1 C1 H1A 111.00 no
Si1 C1 H1B 111.00 no
C2 C1 H1A 111.00 no
C2 C1 H1B 111.00 no
H1A C1 H1B 109.00 no
Si1 C4 H4A 111.00 no
Si1 C4 H4B 111.00 no
C3 C4 H4A 111.00 no
C3 C4 H4B 111.00 no
H4A C4 H4B 109.00 no
C2 C5 H5A 109.00 no
C2 C5 H5B 109.00 no
C2 C5 H5C 109.00 no
H5A C5 H5B 110.00 no
H5A C5 H5C 109.00 no
H5B C5 H5C 109.00 no
C3 C6 H6A 109.00 no
C3 C6 H6B 109.00 no
C3 C6 H6C 109.00 no
H6A C6 H6B 109.00 no
H6A C6 H6C 109.00 no
H6B C6 H6C 110.00 no
Si3 C7 H7A 109.00 no
Si3 C7 H7B 110.00 no
Si3 C7 H7C 110.00 no
H7A C7 H7B 110.00 no
H7A C7 H7C 109.00 no
H7B C7 H7C 109.00 no
Si3 C8 H8A 109.00 no
Si3 C8 H8B 109.00 no
Si3 C8 H8C 109.00 no
H8A C8 H8B 110.00 no
H8A C8 H8C 110.00 no
H8B C8 H8C 109.00 no
Si3 C9 H9A 110.00 no
Si3 C9 H9B 109.00 no
Si3 C9 H9C 110.00 no
H9A C9 H9B 109.00 no
H9A C9 H9C 109.00 no
H9B C9 H9C 109.00 no
Si4 C10 H10A 110.00 no
Si4 C10 H10B 109.00 no
Si4 C10 H10C 110.00 no
H10A C10 H10B 109.00 no
H10A C10 H10C 109.00 no
H10B C10 H10C 109.00 no
Si4 C11 H11A 109.00 no
Si4 C11 H11B 109.00 no
Si4 C11 H11C 109.00 no
H11A C11 H11B 109.00 no
H11A C11 H11C 110.00 no
H11B C11 H11C 109.00 no
Si4 C12 H12A 110.00 no
Si4 C12 H12B 109.00 no
Si4 C12 H12C 109.00 no
H12A C12 H12B 109.00 no
H12A C12 H12C 109.00 no
H12B C12 H12C 109.00 no
Si5 C13 H13A 109.00 no
Si5 C13 H13B 109.00 no
Si5 C13 H13C 109.00 no
H13A C13 H13B 109.00 no
H13A C13 H13C 110.00 no
H13B C13 H13C 109.00 no
Si5 C14 H14A 109.00 no
Si5 C14 H14B 109.00 no
Si5 C14 H14C 109.00 no
H14A C14 H14B 109.00 no
H14A C14 H14C 109.00 no
H14B C14 H14C 110.00 no
Si5 C15 H15A 109.00 no
Si5 C15 H15B 110.00 no
Si5 C15 H15C 110.00 no
H15A C15 H15B 109.00 no
H15A C15 H15C 109.00 no
H15B C15 H15C 109.00 no
Si6 C16 H16A 110.00 no
Si6 C16 H16B 109.00 no
Si6 C16 H16C 109.00 no
H16A C16 H16B 109.00 no
H16A C16 H16C 109.00 no
H16B C16 H16C 110.00 no
Si6 C17 H17A 109.00 no
Si6 C17 H17B 110.00 no
Si6 C17 H17C 109.00 no
H17A C17 H17B 109.00 no
H17A C17 H17C 109.00 no
H17B C17 H17C 109.00 no
Si6 C18 H18A 109.00 no
Si6 C18 H18B 109.00 no
Si6 C18 H18C 109.00 no
H18A C18 H18B 109.00 no
H18A C18 H18C 110.00 no
H18B C18 H18C 109.00 no
C20 C21 H21 119.00 no
C22 C21 H21 119.00 no
C21 C22 H22 120.00 no
C23 C22 H22 120.00 no
C22 C23 H23 119.00 no
C24 C23 H23 119.00 no
C20 C25 H25 108.00 no
C26 C25 H25 108.00 no
C27 C25 H25 108.00 no
C25 C26 H26A 110.00 no
C25 C26 H26B 109.00 no
C25 C26 H26C 109.00 no
H26A C26 H26B 110.00 no
H26A C26 H26C 109.00 no
H26B C26 H26C 109.00 no
C25 C27 H27A 109.00 no
C25 C27 H27B 110.00 no
C25 C27 H27C 109.00 no
H27A C27 H27B 109.00 no
H27A C27 H27C 109.00 no
H27B C27 H27C 109.00 no
C24 C28 H28 108.00 no
C29 C28 H28 108.00 no
C30 C28 H28 108.00 no
C28 C29 H29A 109.00 no
C28 C29 H29B 109.00 no
C28 C29 H29C 110.00 no
H29A C29 H29B 110.00 no
H29A C29 H29C 109.00 no
H29B C29 H29C 109.00 no
C28 C30 H30A 109.00 no
C28 C30 H30B 109.00 no
C28 C30 H30C 109.00 no
H30A C30 H30B 110.00 no
H30A C30 H30C 109.00 no
H30B C30 H30C 109.00 no

loop_
_geom_bond_atom_site_label_1
_geom_bond_atom_site_label_2
_geom_bond_distance
_geom_bond_publ_flag
Si1 Si2 2.3888(7) yes
Si1 N1 1.7660(15) yes
Si1 C1 1.8957(17) yes
Si1 C4 1.8932(19) yes
Si2 Si3 2.3726(7) yes
Si2 Si4 2.3644(6) yes
Si2 Si5 2.3950(7) yes
Si3 C7 1.862(3) yes
Si3 C8 1.8736(19) yes
Si3 C9 1.894(2) yes
Si4 C10 1.874(2) yes
Si4 C11 1.876(2) yes
Si4 C12 1.8770(19) yes
Si5 C13 1.876(2) yes
Si5 C14 1.882(2) yes
Si5 C15 1.8840(19) yes
Si6 N1 1.7535(16) yes
Si6 C16 1.866(2) yes
Si6 C17 1.861(2) yes
Si6 C18 1.869(2) yes
N1 C19 1.458(2) yes
C1 C2 1.518(3) no
C2 C3 1.336(3) no
C2 C5 1.509(2) no
C3 C4 1.515(2) no
C3 C6 1.512(3) no
C19 C20 1.411(2) no
C19 C24 1.408(2) no
C20 C21 1.396(3) no
C20 C25 1.523(3) no
C21 C22 1.380(3) no
C22 C23 1.378(3) no
C23 C24 1.397(2) no
C24 C28 1.519(2) no
C25 C26 1.527(3) no
C25 C27 1.539(4) no
C28 C29 1.530(3) no
C28 C30 1.529(3) no
C1 H1A 0.9900 no
C1 H1B 0.9900 no
C4 H4A 0.9900 no
C4 H4B 0.9900 no
C5 H5A 0.9800 no
C5 H5B 0.9800 no
C5 H5C 0.9800 no
C6 H6A 0.9800 no
C6 H6B 0.9800 no
C6 H6C 0.9800 no
C7 H7A 0.9800 no
C7 H7B 0.9800 no
C7 H7C 0.9800 no
C8 H8A 0.9800 no
C8 H8B 0.9800 no
C8 H8C 0.9800 no
C9 H9A 0.9800 no
C9 H9B 0.9800 no
C9 H9C 0.9800 no
C10 H10A 0.9800 no
C10 H10B 0.9800 no
C10 H10C 0.9800 no
C11 H11A 0.9800 no
C11 H11B 0.9800 no
C11 H11C 0.9800 no
C12 H12A 0.9800 no
C12 H12B 0.9800 no
C12 H12C 0.9800 no
C13 H13A 0.9800 no
C13 H13B 0.9800 no
C13 H13C 0.9800 no
C14 H14A 0.9800 no
C14 H14B 0.9800 no
C14 H14C 0.9800 no
C15 H15A 0.9800 no
C15 H15B 0.9800 no
C15 H15C 0.9800 no
C16 H16A 0.9800 no
C16 H16B 0.9800 no
C16 H16C 0.9800 no
C17 H17A 0.9800 no
C17 H17B 0.9800 no
C17 H17C 0.9800 no
C18 H18A 0.9800 no
C18 H18B 0.9800 no
C18 H18C 0.9800 no
C21 H21 0.9500 no
C22 H22 0.9500 no
C23 H23 0.9500 no
C25 H25 1.0000 no
C26 H26A 0.9800 no
C26 H26B 0.9800 no
C26 H26C 0.9800 no
C27 H27A 0.9800 no
C27 H27B 0.9800 no
C27 H27C 0.9800 no
C28 H28 1.0000 no
C29 H29A 0.9800 no
C29 H29B 0.9800 no
C29 H29C 0.9800 no
C30 H30A 0.9800 no
C30 H30B 0.9800 no
C30 H30C 0.9800 no

loop_
_geom_torsion_atom_site_label_1
_geom_torsion_atom_site_label_2
_geom_torsion_atom_site_label_3
_geom_torsion_atom_site_label_4
_geom_torsion
_geom_torsion_publ_flag
N1 Si1 Si2 Si3 -73.53(7) no
N1 Si1 Si2 Si4 61.76(7) no
N1 Si1 Si2 Si5 175.59(6) no
C1 Si1 Si2 Si3 56.66(7) no
C1 Si1 Si2 Si4 -168.06(6) no
C1 Si1 Si2 Si5 -54.23(7) no
C4 Si1 Si2 Si3 157.11(6) no
C4 Si1 Si2 Si4 -67.61(6) no
C4 Si1 Si2 Si5 46.23(6) no
Si2 Si1 N1 Si6 43.25(12) no
Si2 Si1 N1 C19 -141.73(10) no
C1 Si1 N1 Si6 -82.44(11) no
C1 Si1 N1 C19 92.58(13) no
C4 Si1 N1 Si6 173.78(9) no
C4 Si1 N1 C19 -11.20(13) no
Si2 Si1 C1 C2 114.30(11) no
N1 Si1 C1 C2 -111.07(12) no
C4 Si1 C1 C2 1.30(13) no
Si2 Si1 C4 C3 -108.45(10) no
N1 Si1 C4 C3 115.41(11) no
C1 Si1 C4 C3 -1.75(12) no
Si1 Si2 Si3 C7 89.66(10) no
Si1 Si2 Si3 C8 -150.62(7) no
Si1 Si2 Si3 C9 -33.91(8) no
Si4 Si2 Si3 C7 -49.42(10) no
Si4 Si2 Si3 C8 70.30(7) no
Si4 Si2 Si3 C9 -172.99(7) no
Si5 Si2 Si3 C7 -157.81(10) no
Si5 Si2 Si3 C8 -38.09(7) no
Si5 Si2 Si3 C9 78.62(8) no
Si1 Si2 Si4 C10 -54.07(8) no
Si1 Si2 Si4 C11 67.24(7) no
Si1 Si2 Si4 C12 -173.11(7) no
Si3 Si2 Si4 C10 83.45(7) no
Si3 Si2 Si4 C11 -155.25(7) no
Si3 Si2 Si4 C12 -35.59(7) no
Si5 Si2 Si4 C10 -168.85(7) no
Si5 Si2 Si4 C11 -47.55(7) no
Si5 Si2 Si4 C12 72.11(7) no
Si1 Si2 Si5 C13 -46.68(7) no
Si1 Si2 Si5 C14 74.43(7) no
Si1 Si2 Si5 C15 -164.88(7) no
Si3 Si2 Si5 C13 -167.48(7) no
Si3 Si2 Si5 C14 -46.37(7) no
Si3 Si2 Si5 C15 74.32(7) no
Si4 Si2 Si5 C13 78.36(7) no
Si4 Si2 Si5 C14 -160.54(7) no
Si4 Si2 Si5 C15 -39.84(7) no
C16 Si6 N1 Si1 179.63(10) no
C16 Si6 N1 C19 4.60(14) no
C17 Si6 N1 Si1 -63.08(12) no
C17 Si6 N1 C19 121.89(12) no
C18 Si6 N1 Si1 58.14(13) no
C18 Si6 N1 C19 -116.89(13) no
Si1 N1 C19 C20 -89.99(18) no
Si1 N1 C19 C24 90.20(17) no
Si6 N1 C19 C20 85.58(18) no
Si6 N1 C19 C24 -94.23(17) no
Si1 C1 C2 C3 -0.4(2) no
Si1 C1 C2 C5 178.25(14) no
C1 C2 C3 C4 -1.0(3) no
C1 C2 C3 C6 177.02(18) no
C5 C2 C3 C4 -179.56(18) no
C5 C2 C3 C6 -1.5(3) no
C2 C3 C4 Si1 1.9(2) no
C6 C3 C4 Si1 -176.34(14) no
N1 C19 C20 C21 179.36(16) no
N1 C19 C20 C25 -0.5(3) no
C24 C19 C20 C21 -0.8(3) no
C24 C19 C20 C25 179.36(17) no
N1 C19 C24 C23 -178.63(16) no
N1 C19 C24 C28 0.6(3) no
C20 C19 C24 C23 1.6(3) no
C20 C19 C24 C28 -179.23(17) no
C19 C20 C21 C22 -0.4(3) no
C25 C20 C21 C22 179.41(18) no
C19 C20 C25 C26 124.5(2) no
C19 C20 C25 C27 -112.2(2) no
C21 C20 C25 C26 -55.3(2) no
C21 C20 C25 C27 68.0(2) no
C20 C21 C22 C23 0.9(3) no
C21 C22 C23 C24 -0.1(3) no
C22 C23 C24 C19 -1.1(3) no
C22 C23 C24 C28 179.68(18) no
C19 C24 C28 C29 116.84(19) no
C19 C24 C28 C30 -119.5(2) no
C23 C24 C28 C29 -64.0(2) no
C23 C24 C28 C30 59.7(2) no
